data_4111429
loop_
_publ_author_name
'P. Venkateswara Rao'
'Sumit Bhaduri'
'Jianfeng Jiang'
'Daewon Hong'
'R. H. Holm'

_publ_section_title
;
 On [Fe4S4]2+-(\m2-SR)-MII Bridge Formation in the Synthesis of an
 A-Cluster Analogue of Carbon Monoxide Dehydrogenase/Acetylcoenzyme A
 Synthase
;
_journal_name_full 'Journal of the American Chemical Society'
_journal_page_first 1933
_journal_page_last 1945
_journal_paper_doi 10.1021/ja040222n
_journal_volume 127
_journal_year 2005
_chemical_formula_sum 'C25 H48 N2 Pd S3'
_chemical_formula_weight 579.23
_chemical_name_systematic
; 
 ? 
;
_space_group_IT_number 14
_symmetry_cell_setting monoclinic
_symmetry_space_group_name_Hall '-P 2ybc'
_symmetry_space_group_name_H-M 'P 1 21/c 1'
_atom_sites_solution_hydrogens geom
_atom_sites_solution_primary direct
_atom_sites_solution_secondary difmap
_audit_creation_method SHELXL-97
_cell_angle_alpha 90.00
_cell_angle_beta 94.378(3)
_cell_angle_gamma 90.00
_cell_formula_units_Z 4
_cell_length_a 19.899(3)
_cell_length_b 9.5261(14)
_cell_length_c 15.329(2)
_cell_measurement_temperature 273(2)
_cell_volume 2897.3(7)
_computing_cell_refinement 'Bruker SMART'
_computing_data_collection 'Bruker SMART'
_computing_data_reduction 'Bruker SAINT'
_computing_molecular_graphics 'Bruker SHELXTL'
_computing_publication_material 'Bruker SHELXTL'
_computing_structure_refinement 'SHELXL-97 (Sheldrick, 1997)'
_computing_structure_solution 'SHELXS-97 (Sheldrick, 1990)'
_diffrn_ambient_temperature 273(2)
_diffrn_measured_fraction_theta_full 0.979
_diffrn_measured_fraction_theta_max 0.979
_diffrn_measurement_device_type 'CCD area detector'
_diffrn_measurement_method 'phi and omega scans'
_diffrn_radiation_monochromator graphite
_diffrn_radiation_source 'fine-focus sealed tube'
_diffrn_radiation_type MoK\a
_diffrn_radiation_wavelength 0.71073
_diffrn_reflns_av_R_equivalents 0.0416
_diffrn_reflns_av_sigmaI/netI 0.0592
_diffrn_reflns_limit_h_max 25
_diffrn_reflns_limit_h_min -26
_diffrn_reflns_limit_k_max 12
_diffrn_reflns_limit_k_min -11
_diffrn_reflns_limit_l_max 18
_diffrn_reflns_limit_l_min -20
_diffrn_reflns_number 18985
_diffrn_reflns_theta_full 28.31
_diffrn_reflns_theta_max 28.31
_diffrn_reflns_theta_min 1.03
_exptl_absorpt_coefficient_mu 0.872
_exptl_absorpt_correction_type none
_exptl_crystal_density_diffrn 1.328
_exptl_crystal_density_meas 0
_exptl_crystal_F_000 1224
_refine_diff_density_max 1.243
_refine_diff_density_min -0.808
_refine_diff_density_rms 0.105
_refine_ls_extinction_method none
_refine_ls_goodness_of_fit_ref 1.026
_refine_ls_hydrogen_treatment mixed
_refine_ls_matrix_type full
_refine_ls_number_parameters 285
_refine_ls_number_reflns 7073
_refine_ls_number_restraints 0
_refine_ls_restrained_S_all 1.026
_refine_ls_R_factor_all 0.0882
_refine_ls_R_factor_gt 0.0486
_refine_ls_shift/su_max 0.353
_refine_ls_shift/su_mean 0.010
_refine_ls_structure_factor_coef Fsqd
_refine_ls_weighting_details 'calc w=1/[\s^2^(Fo^2^)+(0.0744P)^2^+0.0000P] where P=(Fo^2^+2Fc^2^)/3'
_refine_ls_weighting_scheme calc
_refine_ls_wR_factor_gt 0.1156
_refine_ls_wR_factor_ref 0.1367
_reflns_number_gt 4669
_reflns_number_total 7073
_reflns_threshold_expression >2sigma(I)
_cod_data_source_file ja040222n_02.cif
_cod_data_source_block 0001
_cod_database_code 4111429

loop_
_symmetry_equiv_pos_as_xyz
'x, y, z'
'-x, y+1/2, -z+1/2'
'-x, -y, -z'
'x, -y-1/2, z-1/2'

loop_
_atom_site_label
_atom_site_type_symbol
_atom_site_fract_x
_atom_site_fract_y
_atom_site_fract_z
_atom_site_U_iso_or_equiv
_atom_site_adp_type
_atom_site_occupancy
_atom_site_symmetry_multiplicity
_atom_site_calc_flag
_atom_site_refinement_flags
Pd1 Pd 0.209564(15) 0.92005(3) 0.290111(18) 0.03716(11) Uani 1 1 d .
S3 S 0.28795(5) 0.82142(11) 0.20536(7) 0.0468(2) Uani 1 1 d .
S1 S 0.28173(7) 1.01281(13) 0.39805(8) 0.0605(3) Uani 1 1 d .
S2 S 0.11878(6) 1.01216(13) 0.35525(8) 0.0564(3) Uani 1 1 d .
N2 N 0.28003(14) 0.3310(3) 0.16391(19) 0.0341(7) Uani 1 1 d .
N1 N 0.13980(16) 0.8331(3) 0.2023(2) 0.0404(7) Uani 1 1 d .
C18 C 0.21653(17) 0.3332(4) 0.1018(2) 0.0373(8) Uani 1 1 d .
H18A H 0.1930 0.4210 0.1098 0.045 Uiso 1 1 calc R
H18B H 0.2297 0.3315 0.0422 0.045 Uiso 1 1 calc R
C9 C 0.2300(2) 0.8019(4) 0.1072(3) 0.0492(10) Uani 1 1 d .
H9A H 0.2309 0.8872 0.0727 0.059 Uiso 1 1 calc R
H9B H 0.2454 0.7254 0.0720 0.059 Uiso 1 1 calc R
C3 C 0.1599(2) 0.7737(4) 0.1277(3) 0.0437(9) Uani 1 1 d .
C19 C 0.16799(19) 0.2132(4) 0.1134(3) 0.0440(9) Uani 1 1 d .
H19A H 0.1630 0.1993 0.1752 0.053 Uiso 1 1 calc R
H19B H 0.1863 0.1276 0.0904 0.053 Uiso 1 1 calc R
C14 C 0.26167(19) 0.3325(4) 0.2582(2) 0.0399(9) Uani 1 1 d .
H14A H 0.3027 0.3430 0.2961 0.048 Uiso 1 1 calc R
H14B H 0.2420 0.2426 0.2713 0.048 Uiso 1 1 calc R
C11 C 0.3859(2) 0.4810(5) 0.2001(3) 0.0492(10) Uani 1 1 d .
H11A H 0.4098 0.3924 0.2065 0.059 Uiso 1 1 calc R
H11B H 0.3756 0.5122 0.2578 0.059 Uiso 1 1 calc R
C22 C 0.3197(2) 0.1973(4) 0.1510(3) 0.0427(9) Uani 1 1 d .
H22A H 0.2905 0.1175 0.1592 0.051 Uiso 1 1 calc R
H22B H 0.3567 0.1927 0.1960 0.051 Uiso 1 1 calc R
C20 C 0.09932(19) 0.2419(4) 0.0666(3) 0.0438(9) Uani 1 1 d .
H20A H 0.0823 0.3306 0.0868 0.053 Uiso 1 1 calc R
H20B H 0.1039 0.2498 0.0043 0.053 Uiso 1 1 calc R
C7 C 0.0750(2) 0.8224(4) 0.2219(3) 0.0502(11) Uani 1 1 d .
C12 C 0.4306(2) 0.5887(5) 0.1601(3) 0.0576(12) Uani 1 1 d .
H12A H 0.4041 0.6716 0.1443 0.069 Uiso 1 1 calc R
H12B H 0.4468 0.5504 0.1070 0.069 Uiso 1 1 calc R
C15 C 0.2127(2) 0.4481(5) 0.2795(3) 0.0509(11) Uani 1 1 d .
H15A H 0.2319 0.5386 0.2663 0.061 Uiso 1 1 calc R
H15B H 0.1710 0.4370 0.2431 0.061 Uiso 1 1 calc R
C16 C 0.1979(2) 0.4447(5) 0.3742(3) 0.0582(12) Uani 1 1 d .
H16A H 0.2388 0.4654 0.4106 0.070 Uiso 1 1 calc R
H16B H 0.1830 0.3513 0.3890 0.070 Uiso 1 1 calc R
C5 C 0.0486(3) 0.6799(5) 0.0971(4) 0.0687(15) Uani 1 1 d .
H5 H 0.0179 0.6260 0.0629 0.082 Uiso 1 1 calc R
C10 C 0.32073(18) 0.4595(4) 0.1436(3) 0.0389(9) Uani 1 1 d .
H10A H 0.2926 0.5417 0.1492 0.047 Uiso 1 1 calc R
H10B H 0.3314 0.4540 0.0830 0.047 Uiso 1 1 calc R
C21 C 0.0493(2) 0.1264(4) 0.0829(3) 0.0501(10) Uani 1 1 d .
H21A H 0.0660 0.0384 0.0629 0.075 Uiso 1 1 calc R
H21B H 0.0068 0.1470 0.0516 0.075 Uiso 1 1 calc R
H21C H 0.0434 0.1206 0.1443 0.075 Uiso 1 1 calc R
C4 C 0.1146(3) 0.6937(4) 0.0738(3) 0.0583(13) Uani 1 1 d .
H4 H 0.1282 0.6508 0.0236 0.070 Uiso 1 1 calc R
C8 C 0.0568(2) 0.8926(5) 0.3046(4) 0.0633(13) Uani 1 1 d .
H8A H 0.0481 0.8202 0.3467 0.076 Uiso 1 1 calc R
H8B H 0.0152 0.9440 0.2919 0.076 Uiso 1 1 calc R
C17 C 0.1442(3) 0.5499(5) 0.3927(3) 0.0648(13) Uani 1 1 d .
H17A H 0.1597 0.6428 0.3805 0.097 Uiso 1 1 calc R
H17B H 0.1348 0.5437 0.4530 0.097 Uiso 1 1 calc R
H17C H 0.1039 0.5302 0.3562 0.097 Uiso 1 1 calc R
C6 C 0.0291(2) 0.7457(5) 0.1704(4) 0.0620(13) Uani 1 1 d .
H6 H -0.0152 0.7385 0.1852 0.074 Uiso 1 1 calc R
C24 C 0.3920(4) 0.0750(10) 0.0478(5) 0.144(4) Uani 1 1 d .
H24A H 0.3681 -0.0133 0.0507 0.173 Uiso 1 1 calc R
H24B H 0.4281 0.0749 0.0941 0.173 Uiso 1 1 calc R
C23 C 0.3482(3) 0.1841(6) 0.0620(3) 0.0738(16) Uani 1 1 d .
H23A H 0.3104 0.1767 0.0184 0.089 Uiso 1 1 calc R
H23B H 0.3713 0.2712 0.0508 0.089 Uiso 1 1 calc R
C1 C 0.3660(3) 0.9494(8) 0.3872(4) 0.096(2) Uani 1 1 d .
H1A H 0.3760 0.9570 0.3265 0.116 Uiso 1 1 calc R
H1B H 0.3976 1.0085 0.4216 0.116 Uiso 1 1 calc R
C25 C 0.4231(3) 0.0855(10) -0.0419(4) 0.143(4) Uani 1 1 d .
H25A H 0.3880 0.0777 -0.0882 0.214 Uiso 1 1 calc R
H25B H 0.4550 0.0110 -0.0469 0.214 Uiso 1 1 calc R
H25C H 0.4454 0.1743 -0.0461 0.214 Uiso 1 1 calc R
C13 C 0.4906(2) 0.6310(7) 0.2218(4) 0.0859(18) Uani 1 1 d .
H13A H 0.4748 0.6722 0.2736 0.129 Uiso 1 1 calc R
H13B H 0.5175 0.6980 0.1933 0.129 Uiso 1 1 calc R
H13C H 0.5172 0.5495 0.2374 0.129 Uiso 1 1 calc R
C2 C 0.3757(4) 0.7983(9) 0.4167(5) 0.128(3) Uani 1 1 d .
H2A H 0.3618 0.7881 0.4749 0.192 Uiso 1 1 calc R
H2B H 0.4225 0.7735 0.4161 0.192 Uiso 1 1 calc R
H2C H 0.3492 0.7377 0.3777 0.192 Uiso 1 1 calc R

loop_
_atom_site_aniso_label
_atom_site_aniso_U_11
_atom_site_aniso_U_22
_atom_site_aniso_U_33
_atom_site_aniso_U_23
_atom_site_aniso_U_13
_atom_site_aniso_U_12
Pd1 0.0536(2) 0.02725(16) 0.03061(17) 0.00095(12) 0.00325(12) 0.00244(13)
S3 0.0543(6) 0.0418(6) 0.0444(6) -0.0059(5) 0.0049(5) 0.0035(5)
S1 0.0833(8) 0.0506(7) 0.0449(7) -0.0110(5) -0.0128(6) 0.0064(6)
S2 0.0680(7) 0.0569(7) 0.0458(7) -0.0029(5) 0.0124(5) 0.0132(6)
N2 0.0384(16) 0.0307(16) 0.0326(17) 0.0019(13) -0.0004(13) 0.0015(13)
N1 0.0507(19) 0.0298(17) 0.0403(19) 0.0041(14) 0.0002(15) 0.0013(14)
C18 0.040(2) 0.037(2) 0.034(2) 0.0042(16) -0.0028(15) 0.0044(16)
C9 0.080(3) 0.037(2) 0.031(2) 0.0021(17) 0.010(2) 0.012(2)
C3 0.066(3) 0.0281(19) 0.036(2) 0.0090(16) -0.0044(19) 0.0029(18)
C19 0.049(2) 0.038(2) 0.044(2) 0.0046(17) -0.0024(18) 0.0017(17)
C14 0.049(2) 0.038(2) 0.032(2) 0.0033(16) 0.0001(16) 0.0028(17)
C11 0.049(2) 0.047(2) 0.050(3) -0.001(2) -0.0034(19) -0.001(2)
C22 0.049(2) 0.033(2) 0.045(2) -0.0003(17) -0.0045(18) 0.0081(17)
C20 0.048(2) 0.042(2) 0.041(2) 0.0051(18) 0.0034(18) -0.0022(18)
C7 0.055(3) 0.035(2) 0.060(3) 0.015(2) -0.001(2) -0.0016(19)
C12 0.046(2) 0.069(3) 0.058(3) -0.009(2) 0.006(2) -0.008(2)
C15 0.064(3) 0.047(3) 0.043(3) 0.0059(19) 0.012(2) 0.008(2)
C16 0.071(3) 0.061(3) 0.043(3) 0.004(2) 0.011(2) 0.006(2)
C5 0.080(4) 0.049(3) 0.071(4) 0.018(3) -0.035(3) -0.020(3)
C10 0.042(2) 0.036(2) 0.039(2) 0.0034(16) 0.0022(16) -0.0026(16)
C21 0.046(2) 0.045(2) 0.059(3) -0.003(2) 0.002(2) -0.0023(19)
C4 0.097(4) 0.034(2) 0.041(3) 0.0023(18) -0.019(2) 0.002(2)
C8 0.062(3) 0.060(3) 0.070(3) 0.007(2) 0.020(2) 0.004(2)
C17 0.086(3) 0.065(3) 0.045(3) 0.000(2) 0.022(2) 0.014(3)
C6 0.062(3) 0.049(3) 0.073(4) 0.015(3) -0.012(3) -0.011(2)
C24 0.115(5) 0.248(11) 0.071(5) -0.006(5) 0.010(4) 0.108(6)
C23 0.094(4) 0.082(4) 0.045(3) -0.006(3) 0.002(3) 0.050(3)
C1 0.065(3) 0.162(7) 0.061(4) -0.026(4) -0.001(3) -0.022(4)
C25 0.098(5) 0.266(12) 0.064(4) -0.030(6) 0.010(4) 0.073(6)
C13 0.056(3) 0.120(5) 0.082(4) -0.023(4) 0.006(3) -0.032(3)
C2 0.137(6) 0.146(7) 0.094(6) -0.030(5) -0.032(5) 0.085(5)

loop_
_atom_type_symbol
_atom_type_description
_atom_type_scat_dispersion_real
_atom_type_scat_dispersion_imag
_atom_type_scat_source
C C 0.0033 0.0016 'International Tables Vol C Tables 4.2.6.8 and 6.1.1.4'
H H 0.0000 0.0000 'International Tables Vol C Tables 4.2.6.8 and 6.1.1.4'
N N 0.0061 0.0033 'International Tables Vol C Tables 4.2.6.8 and 6.1.1.4'
S S 0.1246 0.1234 'International Tables Vol C Tables 4.2.6.8 and 6.1.1.4'
Pd Pd -0.9988 1.0072 'International Tables Vol C Tables 4.2.6.8 and 6.1.1.4'

loop_
_geom_angle_atom_site_label_1
_geom_angle_atom_site_label_2
_geom_angle_atom_site_label_3
_geom_angle
N1 Pd1 S1 174.96(10)
N1 Pd1 S2 85.64(10)
S1 Pd1 S2 90.52(5)
N1 Pd1 S3 85.29(9)
S1 Pd1 S3 98.68(4)
S2 Pd1 S3 170.56(4)
C9 S3 Pd1 95.36(13)
C1 S1 Pd1 110.0(2)
C8 S2 Pd1 96.04(16)
C10 N2 C14 111.1(3)
C10 N2 C22 111.1(3)
C14 N2 C22 107.3(3)
C10 N2 C18 106.9(3)
C14 N2 C18 110.3(3)
C22 N2 C18 110.2(3)
C7 N1 C3 120.2(4)
C7 N1 Pd1 119.9(3)
C3 N1 Pd1 119.6(3)
C19 C18 N2 114.9(3)
C3 C9 S3 112.8(3)
N1 C3 C4 120.2(4)
N1 C3 C9 116.5(4)
C4 C3 C9 123.3(4)
C18 C19 C20 111.5(3)
N2 C14 C15 114.6(3)
C10 C11 C12 111.3(4)
N2 C22 C23 114.7(3)
C21 C20 C19 111.7(3)
N1 C7 C6 121.2(5)
N1 C7 C8 116.8(4)
C6 C7 C8 122.0(4)
C11 C12 C13 112.6(4)
C16 C15 C14 111.6(4)
C15 C16 C17 111.2(4)
C6 C5 C4 120.0(4)
N2 C10 C11 116.1(3)
C5 C4 C3 118.5(5)
C7 C8 S2 116.3(3)
C5 C6 C7 119.8(5)
C23 C24 C25 112.9(7)
C24 C23 C22 119.0(5)
C2 C1 S1 112.9(5)

loop_
_geom_bond_atom_site_label_1
_geom_bond_atom_site_label_2
_geom_bond_distance
Pd1 N1 2.035(3)
Pd1 S1 2.2842(12)
Pd1 S2 2.3035(12)
Pd1 S3 2.3049(11)
S3 C9 1.835(4)
S1 C1 1.801(6)
S2 C8 1.809(5)
N2 C10 1.513(5)
N2 C14 1.518(5)
N2 C22 1.519(4)
N2 C18 1.523(4)
N1 C7 1.350(5)
N1 C3 1.363(5)
C18 C19 1.516(5)
C9 C3 1.476(6)
C3 C4 1.402(6)
C19 C20 1.519(5)
C14 C15 1.522(5)
C11 C10 1.517(5)
C11 C12 1.518(6)
C22 C23 1.523(6)
C20 C21 1.518(5)
C7 C6 1.372(6)
C7 C8 1.501(7)
C12 C13 1.519(6)
C15 C16 1.504(6)
C16 C17 1.507(6)
C5 C6 1.368(7)
C5 C4 1.392(7)
C24 C23 1.385(7)
C24 C25 1.553(9)
C1 C2 1.517(9)
